data_7131806
loop_
_publ_author_name
'Liu, Yang'
'Xu, Yulin'
'Peng, Hao'
'Miao, Jingsheng'
'Liu, He'
'Yang, Chuluo'

_publ_section_title
;
 Multi-spiro Junctions Enables Efficient Thermally Activated Delayed
 Fluorescent Emitter
;
_journal_name_full 'Chemical Communications'
_journal_paper_doi 10.1039/D3CC02347H
_journal_year 2023
_chemical_formula_moiety 'C79 H54 N2, C7 H8'
_chemical_formula_sum 'C86 H62 N2'
_chemical_formula_weight 1123.37
_space_group_crystal_system triclinic
_space_group_IT_number 2
_space_group_name_Hall '-P 1'
_space_group_name_H-M_alt 'P -1'
_atom_sites_solution_hydrogens geom
_atom_sites_solution_primary dual
_audit_creation_date 2022-07-17
_audit_creation_method
;
Olex2 1.2
(compiled 2018.05.29 svn.r3508 for OlexSys, GUI svn.r5506)
;
_audit_update_record
;
2023-05-11 deposited with the CCDC.	2023-06-30 downloaded from the CCDC.
;
_cell_angle_alpha 82.798(2)
_cell_angle_beta 83.730(2)
_cell_angle_gamma 85.690(2)
_cell_formula_units_Z 2
_cell_length_a 10.2159(5)
_cell_length_b 13.4631(7)
_cell_length_c 22.6351(10)
_cell_measurement_reflns_used 9172
_cell_measurement_temperature 170(2)
_cell_measurement_theta_max 27.00
_cell_measurement_theta_min 2.51
_cell_volume 3064.2(3)
_computing_cell_refinement 'SAINT V8.40B (?, 2016)'
_computing_data_reduction 'SAINT V8.40B (?, 2016)'
_computing_molecular_graphics 'Olex2 (Dolomanov et al., 2009)'
_computing_publication_material 'Olex2 (Dolomanov et al., 2009)'
_computing_structure_refinement 'ShelXL (Sheldrick, 2015)'
_computing_structure_solution 'ShelXT (Sheldrick, 2015)'
_diffrn_ambient_temperature 170.0
_diffrn_measured_fraction_theta_full 0.999
_diffrn_measured_fraction_theta_max 0.995
_diffrn_measurement_device_type 'Bruker APEX-II CCD'
_diffrn_measurement_method '\f and \w scans'
_diffrn_radiation_type MoK\a
_diffrn_radiation_wavelength 0.71073
_diffrn_reflns_av_R_equivalents 0.0833
_diffrn_reflns_av_unetI/netI 0.0619
_diffrn_reflns_Laue_measured_fraction_full 0.999
_diffrn_reflns_Laue_measured_fraction_max 0.995
_diffrn_reflns_limit_h_max 13
_diffrn_reflns_limit_h_min -13
_diffrn_reflns_limit_k_max 17
_diffrn_reflns_limit_k_min -17
_diffrn_reflns_limit_l_max 27
_diffrn_reflns_limit_l_min -29
_diffrn_reflns_number 65055
_diffrn_reflns_point_group_measured_fraction_full 0.999
_diffrn_reflns_point_group_measured_fraction_max 0.995
_diffrn_reflns_theta_full 25.242
_diffrn_reflns_theta_max 27.170
_diffrn_reflns_theta_min 2.121
_diffrn_standards_number 0
_exptl_absorpt_coefficient_mu 0.070
_exptl_absorpt_correction_T_max 0.7455
_exptl_absorpt_correction_T_min 0.7140
_exptl_absorpt_correction_type multi-scan
_exptl_absorpt_process_details
;
SADABS-2016/2 (Bruker,2016/2) was used for absorption correction.
wR2(int) was 0.1451 before and 0.0615 after correction.
The Ratio of minimum to maximum transmission is 0.9577.
The \l/2 correction factor is Not present.
;
_exptl_crystal_colour colourless
_exptl_crystal_colour_primary colourless
_exptl_crystal_density_diffrn 1.218
_exptl_crystal_description needle
_exptl_crystal_F_000 1184
_exptl_crystal_size_max 0.39
_exptl_crystal_size_mid 0.12
_exptl_crystal_size_min 0.07
_refine_diff_density_max 0.217
_refine_diff_density_min -0.276
_refine_diff_density_rms 0.045
_refine_ls_extinction_method none
_refine_ls_goodness_of_fit_ref 1.018
_refine_ls_hydrogen_treatment constr
_refine_ls_matrix_type full
_refine_ls_number_parameters 798
_refine_ls_number_reflns 13557
_refine_ls_number_restraints 0
_refine_ls_restrained_S_all 1.018
_refine_ls_R_factor_all 0.1039
_refine_ls_R_factor_gt 0.0574
_refine_ls_shift/su_max 0.001
_refine_ls_shift/su_mean 0.000
_refine_ls_structure_factor_coef Fsqd
_refine_ls_weighting_details 'w=1/[\s^2^(Fo^2^)+(0.0553P)^2^+1.1419P] where P=(Fo^2^+2Fc^2^)/3'
_refine_ls_weighting_scheme calc
_refine_ls_wR_factor_gt 0.1243
_refine_ls_wR_factor_ref 0.1492
_reflns_Friedel_coverage 0.000
_reflns_number_gt 8681
_reflns_number_total 13557
_reflns_threshold_expression 'I > 2\s(I)'
_cod_data_source_file d3cc02347h2.cif
_cod_data_source_block mo_220715_3s2ph_0m
_cod_database_code 7131806
_shelx_shelxl_version_number 2018/3
_shelx_space_group_comment
;
The symmetry employed for this shelxl refinement is uniquely defined
by the following loop, which should always be used as a source of
symmetry information in preference to the above space-group names.
They are only intended as comments.
;
_shelx_estimated_absorpt_t_max 0.995
_shelx_estimated_absorpt_t_min 0.973
_olex2_refinement_description
;
1. Fixed Uiso
 At 1.2 times of:
  All C(H) groups
 At 1.5 times of:
  All C(H,H,H) groups
2.a Aromatic/amide H refined with riding coordinates:
 C1(H1), C3(H3), C4(H4), C10(H10), C11(H11), C13(H13), C16(H16), C17(H17),
 C18(H18), C19(H19), C20(H20), C23(H23), C24(H24), C25(H25), C26(H26), C30(H30),
  C33(H33), C36(H36), C37(H37), C38(H38), C39(H39), C42(H42), C43(H43),
 C44(H44), C45(H45), C49(H49), C52(H52), C55(H55), C56(H56), C57(H57), C58(H58),
  C61(H61), C63(H63), C64(H64), C68(H68), C70(H70), C71(H71), C75(H75),
 C76(H76), C77(H77), C78(H78), C79(H79), C80(H80), C81(H81), C82(H82), C83(H83),
  C84(H84)
2.b Idealised Me refined as rotating group:
 C14(H14A,H14B,H14C), C21(H21A,H21B,H21C), C72(H72A,H72B,H72C), C73(H73A,H73B,
 H73C), C86(H86A,H86B,H86C)
;
_olex2_submission_special_instructions 'No special instructions were received'

loop_
_space_group_symop_operation_xyz
'x, y, z'
'-x, -y, -z'

loop_
_atom_site_label
_atom_site_type_symbol
_atom_site_fract_x
_atom_site_fract_y
_atom_site_fract_z
_atom_site_U_iso_or_equiv
_atom_site_adp_type
_atom_site_occupancy
_atom_site_site_symmetry_order
_atom_site_calc_flag
_atom_site_refinement_flags_posn
_atom_site_refinement_flags_adp
_atom_site_refinement_flags_occupancy
_atom_site_disorder_assembly
_atom_site_disorder_group
N1 N 0.92679(16) 0.42970(13) 0.17491(7) 0.0352(4) Uani 1 1 d . . . . .
N2 N 0.11944(17) 0.81450(13) 0.46315(7) 0.0366(4) Uani 1 1 d . . . . .
C1 C 0.5958(2) 0.48063(16) 0.25317(9) 0.0372(5) Uani 1 1 d . . . . .
H1 H 0.515212 0.517007 0.245009 0.045 Uiso 1 1 calc R . . . .
C2 C 0.6060(2) 0.43165(17) 0.31036(9) 0.0400(5) Uani 1 1 d . . . . .
C3 C 0.7256(2) 0.38004(17) 0.32105(9) 0.0426(5) Uani 1 1 d . . . . .
H3 H 0.735467 0.344269 0.359397 0.051 Uiso 1 1 calc R . . . .
C4 C 0.8307(2) 0.37967(16) 0.27699(9) 0.0399(5) Uani 1 1 d . . . . .
H4 H 0.912225 0.345302 0.285848 0.048 Uiso 1 1 calc R . . . .
C5 C 0.8185(2) 0.42917(15) 0.21971(9) 0.0331(4) Uani 1 1 d . . . . .
C6 C 0.6978(2) 0.47908(15) 0.20724(9) 0.0323(4) Uani 1 1 d . . . . .
C7 C 0.67574(19) 0.52314(14) 0.14337(8) 0.0309(4) Uani 1 1 d . . . . .
C8 C 0.80602(19) 0.55362(14) 0.10927(8) 0.0311(4) Uani 1 1 d . . . . .
C9 C 0.9247(2) 0.50234(15) 0.12390(8) 0.0320(4) Uani 1 1 d . . . . .
C10 C 1.0400(2) 0.52212(16) 0.08659(9) 0.0367(5) Uani 1 1 d . . . . .
H10 H 1.120290 0.485595 0.095164 0.044 Uiso 1 1 calc R . . . .
C11 C 1.0393(2) 0.59377(16) 0.03751(9) 0.0377(5) Uani 1 1 d . . . . .
H11 H 1.118822 0.604942 0.012388 0.045 Uiso 1 1 calc R . . . .
C12 C 0.9246(2) 0.64992(15) 0.02407(9) 0.0358(5) Uani 1 1 d . . . . .
C13 C 0.8099(2) 0.62735(15) 0.06009(9) 0.0348(5) Uani 1 1 d . . . . .
H13 H 0.729996 0.663823 0.050904 0.042 Uiso 1 1 calc R . . . .
C14 C 0.4913(2) 0.4334(2) 0.35800(10) 0.0556(7) Uani 1 1 d . . . . .
H14A H 0.446320 0.500487 0.355396 0.083 Uiso 1 1 calc GR . . . .
H14B H 0.523423 0.416748 0.397506 0.083 Uiso 1 1 calc GR . . . .
H14C H 0.429442 0.384142 0.352133 0.083 Uiso 1 1 calc GR . . . .
C15 C 1.0542(2) 0.39366(16) 0.19346(9) 0.0370(5) Uani 1 1 d . . . . .
C16 C 1.1001(3) 0.29626(18) 0.18885(10) 0.0532(6) Uani 1 1 d . . . . .
H16 H 1.048770 0.251683 0.173174 0.064 Uiso 1 1 calc R . . . .
C17 C 1.2244(3) 0.2635(2) 0.20772(12) 0.0698(9) Uani 1 1 d . . . . .
H17 H 1.256976 0.195924 0.205461 0.084 Uiso 1 1 calc R . . . .
C18 C 1.2985(3) 0.3285(3) 0.22927(12) 0.0731(9) Uani 1 1 d . . . . .
H18 H 1.383413 0.306424 0.240966 0.088 Uiso 1 1 calc R . . . .
C19 C 1.2514(3) 0.4245(3) 0.23410(12) 0.0634(8) Uani 1 1 d . . . . .
H19 H 1.302849 0.468897 0.249903 0.076 Uiso 1 1 calc R . . . .
C20 C 1.1299(2) 0.4578(2) 0.21622(10) 0.0498(6) Uani 1 1 d . . . . .
H20 H 1.097761 0.525138 0.219526 0.060 Uiso 1 1 calc R . . . .
C21 C 0.9238(3) 0.73119(19) -0.02769(10) 0.0524(6) Uani 1 1 d . . . . .
H21A H 0.849566 0.724294 -0.050591 0.079 Uiso 1 1 calc GR . . . .
H21B H 1.006679 0.725577 -0.053611 0.079 Uiso 1 1 calc GR . . . .
H21C H 0.914500 0.796815 -0.012688 0.079 Uiso 1 1 calc GR . . . .
C22 C 0.61641(19) 0.44504(14) 0.11137(8) 0.0310(4) Uani 1 1 d . . . . .
C23 C 0.6717(2) 0.35330(16) 0.09664(10) 0.0417(5) Uani 1 1 d . . . . .
H23 H 0.756133 0.328978 0.108054 0.050 Uiso 1 1 calc R . . . .
C24 C 0.6018(2) 0.29769(17) 0.06498(11) 0.0494(6) Uani 1 1 d . . . . .
H24 H 0.639038 0.234741 0.054436 0.059 Uiso 1 1 calc R . . . .
C25 C 0.4785(2) 0.33207(16) 0.04839(10) 0.0464(6) Uani 1 1 d . . . . .
H25 H 0.432159 0.292400 0.026809 0.056 Uiso 1 1 calc R . . . .
C26 C 0.4222(2) 0.42357(15) 0.06289(9) 0.0387(5) Uani 1 1 d . . . . .
H26 H 0.337745 0.447439 0.051347 0.046 Uiso 1 1 calc R . . . .
C27 C 0.4918(2) 0.47979(14) 0.09471(8) 0.0315(4) Uani 1 1 d . . . . .
C28 C 0.46074(19) 0.58002(14) 0.11312(8) 0.0302(4) Uani 1 1 d . . . . .
C29 C 0.56748(19) 0.60767(14) 0.14026(8) 0.0296(4) Uani 1 1 d . . . . .
C30 C 0.56933(19) 0.70325(14) 0.15704(8) 0.0306(4) Uani 1 1 d . . . . .
H30 H 0.641970 0.722397 0.174962 0.037 Uiso 1 1 calc R . . . .
C31 C 0.46149(19) 0.76991(14) 0.14676(8) 0.0295(4) Uani 1 1 d . . . . .
C32 C 0.35265(19) 0.74054(15) 0.12179(8) 0.0322(4) Uani 1 1 d . . . . .
C33 C 0.3510(2) 0.64531(15) 0.10483(9) 0.0342(5) Uani 1 1 d . . . . .
H33 H 0.277226 0.625441 0.088067 0.041 Uiso 1 1 calc R . . . .
C34 C 0.2553(2) 0.82593(15) 0.11599(9) 0.0343(5) Uani 1 1 d . . . . .
C35 C 0.3076(2) 0.90916(15) 0.13352(8) 0.0331(5) Uani 1 1 d . . . . .
C36 C 0.2335(2) 0.99968(16) 0.13392(9) 0.0405(5) Uani 1 1 d . . . . .
H36 H 0.268664 1.056614 0.145746 0.049 Uiso 1 1 calc R . . . .
C37 C 0.1069(2) 1.00525(18) 0.11668(10) 0.0467(6) Uani 1 1 d . . . . .
H37 H 0.054863 1.066735 0.116932 0.056 Uiso 1 1 calc R . . . .
C38 C 0.0549(2) 0.92298(18) 0.09911(10) 0.0474(6) Uani 1 1 d . . . . .
H38 H -0.032107 0.928600 0.087392 0.057 Uiso 1 1 calc R . . . .
C39 C 0.1285(2) 0.83270(17) 0.09846(10) 0.0434(5) Uani 1 1 d . . . . .
H39 H 0.093020 0.776204 0.086244 0.052 Uiso 1 1 calc R . . . .
C40 C 0.4452(2) 0.88192(15) 0.15366(8) 0.0320(4) Uani 1 1 d . . . . .
C41 C 0.5536(2) 0.94052(15) 0.11649(8) 0.0328(4) Uani 1 1 d . . . . .
C42 C 0.5993(2) 0.93796(16) 0.05683(9) 0.0401(5) Uani 1 1 d . . . . .
H42 H 0.560916 0.896761 0.033117 0.048 Uiso 1 1 calc R . . . .
C43 C 0.7019(2) 0.99651(17) 0.03230(9) 0.0438(6) Uani 1 1 d . . . . .
H43 H 0.734007 0.995611 -0.008646 0.053 Uiso 1 1 calc R . . . .
C44 C 0.7583(2) 1.05635(16) 0.06678(9) 0.0409(5) Uani 1 1 d . . . . .
H44 H 0.829273 1.095462 0.049244 0.049 Uiso 1 1 calc R . . . .
C45 C 0.7127(2) 1.06012(16) 0.12667(9) 0.0371(5) Uani 1 1 d . . . . .
H45 H 0.751252 1.101636 0.150131 0.045 Uiso 1 1 calc R . . . .
C46 C 0.6096(2) 1.00178(14) 0.15132(8) 0.0321(4) Uani 1 1 d . . . . .
C47 C 0.54176(19) 0.98884(14) 0.21230(8) 0.0310(4) Uani 1 1 d . . . . .
C48 C 0.45242(19) 0.91406(14) 0.21530(8) 0.0295(4) Uani 1 1 d . . . . .
C49 C 0.37355(19) 0.88571(14) 0.26738(8) 0.0296(4) Uani 1 1 d . . . . .
H49 H 0.314475 0.833875 0.269427 0.036 Uiso 1 1 calc R . . . .
C50 C 0.38368(19) 0.93555(14) 0.31648(8) 0.0292(4) Uani 1 1 d . . . . .
C51 C 0.46993(19) 1.01293(14) 0.31343(8) 0.0305(4) Uani 1 1 d . . . . .
C52 C 0.5510(2) 1.03961(15) 0.26152(8) 0.0329(4) Uani 1 1 d . . . . .
H52 H 0.610857 1.090866 0.259571 0.039 Uiso 1 1 calc R . . . .
C53 C 0.45235(19) 1.05368(15) 0.37130(8) 0.0316(4) Uani 1 1 d . . . . .
C54 C 0.35572(19) 1.00277(14) 0.40875(8) 0.0297(4) Uani 1 1 d . . . . .
C55 C 0.3196(2) 1.02745(16) 0.46635(9) 0.0344(5) Uani 1 1 d . . . . .
H55 H 0.253309 0.993075 0.491945 0.041 Uiso 1 1 calc R . . . .
C56 C 0.3827(2) 1.10352(16) 0.48560(9) 0.0388(5) Uani 1 1 d . . . . .
H56 H 0.359203 1.121224 0.524871 0.047 Uiso 1 1 calc R . . . .
C57 C 0.4789(2) 1.15386(17) 0.44867(10) 0.0416(5) Uani 1 1 d . . . . .
H57 H 0.521095 1.205406 0.462897 0.050 Uiso 1 1 calc R . . . .
C58 C 0.5148(2) 1.12996(16) 0.39084(9) 0.0394(5) Uani 1 1 d . . . . .
H58 H 0.580503 1.165002 0.365267 0.047 Uiso 1 1 calc R . . . .
C59 C 0.30472(19) 0.91994(14) 0.37793(8) 0.0290(4) Uani 1 1 d . . . . .
C60 C 0.34003(19) 0.81730(14) 0.41149(8) 0.0299(4) Uani 1 1 d . . . . .
C61 C 0.4669(2) 0.77207(15) 0.40277(9) 0.0340(5) Uani 1 1 d . . . . .
H61 H 0.528742 0.803513 0.373229 0.041 Uiso 1 1 calc R . . . .
C62 C 0.5061(2) 0.68291(16) 0.43561(9) 0.0397(5) Uani 1 1 d . . . . .
C63 C 0.4129(2) 0.63860(16) 0.47793(9) 0.0418(5) Uani 1 1 d . . . . .
H63 H 0.436879 0.577432 0.501075 0.050 Uiso 1 1 calc R . . . .
C64 C 0.2863(2) 0.68085(16) 0.48735(9) 0.0391(5) Uani 1 1 d . . . . .
H64 H 0.224703 0.648489 0.516617 0.047 Uiso 1 1 calc R . . . .
C65 C 0.2480(2) 0.77084(15) 0.45420(8) 0.0318(4) Uani 1 1 d . . . . .
C66 C 0.0696(2) 0.88348(15) 0.41773(9) 0.0332(4) Uani 1 1 d . . . . .
C67 C 0.15599(19) 0.93350(14) 0.37407(8) 0.0301(4) Uani 1 1 d . . . . .
C68 C 0.1037(2) 0.99774(16) 0.32819(9) 0.0371(5) Uani 1 1 d . . . . .
H68 H 0.162514 1.031192 0.298087 0.045 Uiso 1 1 calc R . . . .
C69 C -0.0313(2) 1.01478(17) 0.32474(10) 0.0440(5) Uani 1 1 d . . . . .
C70 C -0.1147(2) 0.96590(18) 0.36957(10) 0.0458(6) Uani 1 1 d . . . . .
H70 H -0.207501 0.977109 0.368795 0.055 Uiso 1 1 calc R . . . .
C71 C -0.0660(2) 0.90159(17) 0.41507(10) 0.0406(5) Uani 1 1 d . . . . .
H71 H -0.125497 0.868917 0.445209 0.049 Uiso 1 1 calc R . . . .
C72 C 0.6451(3) 0.6386(2) 0.42651(13) 0.0643(7) Uani 1 1 d . . . . .
H72A H 0.651611 0.593786 0.395241 0.096 Uiso 1 1 calc GR . . . .
H72B H 0.669172 0.600582 0.463987 0.096 Uiso 1 1 calc GR . . . .
H72C H 0.705151 0.692590 0.414352 0.096 Uiso 1 1 calc GR . . . .
C73 C -0.0840(3) 1.0832(2) 0.27380(13) 0.0688(8) Uani 1 1 d . . . . .
H73A H -0.010356 1.111358 0.247182 0.103 Uiso 1 1 calc GR . . . .
H73B H -0.140804 1.137674 0.289674 0.103 Uiso 1 1 calc GR . . . .
H73C H -0.135359 1.045025 0.251367 0.103 Uiso 1 1 calc GR . . . .
C74 C 0.0284(2) 0.76909(16) 0.51016(9) 0.0385(5) Uani 1 1 d . . . . .
C75 C 0.0072(2) 0.80875(18) 0.56378(10) 0.0455(6) Uani 1 1 d . . . . .
H75 H 0.052084 0.865477 0.569623 0.055 Uiso 1 1 calc R . . . .
C76 C -0.0801(3) 0.7654(2) 0.60923(11) 0.0568(7) Uani 1 1 d . . . . .
H76 H -0.095304 0.792583 0.646308 0.068 Uiso 1 1 calc R . . . .
C77 C -0.1442(3) 0.6839(2) 0.60083(12) 0.0637(8) Uani 1 1 d . . . . .
H77 H -0.203610 0.654248 0.632176 0.076 Uiso 1 1 calc R . . . .
C78 C -0.1232(3) 0.6443(2) 0.54732(12) 0.0707(9) Uani 1 1 d . . . . .
H78 H -0.168327 0.587446 0.541776 0.085 Uiso 1 1 calc R . . . .
C79 C -0.0368(3) 0.68677(19) 0.50148(11) 0.0552(7) Uani 1 1 d . . . . .
H79 H -0.022367 0.659581 0.464393 0.066 Uiso 1 1 calc R . . . .
C80 C -0.1022(4) 0.6274(3) 0.30644(16) 0.0834(10) Uani 1 1 d . . . . .
H80 H -0.188283 0.608941 0.302187 0.100 Uiso 1 1 calc R . . . .
C81 C -0.0234(4) 0.5656(3) 0.34332(17) 0.0919(11) Uani 1 1 d . . . . .
H81 H -0.055576 0.505206 0.364224 0.110 Uiso 1 1 calc R . . . .
C82 C 0.1018(4) 0.5915(2) 0.34982(14) 0.0806(9) Uani 1 1 d . . . . .
H82 H 0.155812 0.549888 0.375643 0.097 Uiso 1 1 calc R . . . .
C83 C 0.1462(4) 0.6761(2) 0.31927(16) 0.0895(11) Uani 1 1 d . . . . .
H83 H 0.233312 0.693486 0.322495 0.107 Uiso 1 1 calc R . . . .
C84 C 0.0656(4) 0.7386(3) 0.28281(19) 0.1057(14) Uani 1 1 d . . . . .
H84 H 0.098175 0.799232 0.262382 0.127 Uiso 1 1 calc R . . . .
C85 C -0.0577(4) 0.7154(3) 0.27573(17) 0.0890(10) Uani 1 1 d . . . . .
C86 C -0.1454(5) 0.7846(4) 0.2375(2) 0.1381(18) Uani 1 1 d . . . . .
H86A H -0.140324 0.762521 0.197643 0.207 Uiso 1 1 calc GR . . . .
H86B H -0.116501 0.853033 0.233998 0.207 Uiso 1 1 calc GR . . . .
H86C H -0.236715 0.783273 0.256025 0.207 Uiso 1 1 calc GR . . . .

loop_
_atom_site_aniso_label
_atom_site_aniso_U_11
_atom_site_aniso_U_22
_atom_site_aniso_U_33
_atom_site_aniso_U_23
_atom_site_aniso_U_13
_atom_site_aniso_U_12
N1 0.0305(9) 0.0396(10) 0.0327(9) 0.0029(7) -0.0032(7) 0.0035(8)
N2 0.0336(10) 0.0439(10) 0.0291(9) 0.0024(8) 0.0035(7) -0.0027(8)
C1 0.0313(11) 0.0476(12) 0.0324(11) -0.0018(9) -0.0044(9) -0.0025(9)
C2 0.0396(13) 0.0500(13) 0.0297(11) 0.0005(9) -0.0023(9) -0.0096(10)
C3 0.0472(14) 0.0479(13) 0.0318(11) 0.0059(10) -0.0098(10) -0.0065(11)
C4 0.0400(12) 0.0422(12) 0.0356(11) 0.0058(9) -0.0083(9) 0.0004(10)
C5 0.0342(11) 0.0327(11) 0.0321(10) -0.0013(8) -0.0046(9) -0.0012(9)
C6 0.0328(11) 0.0334(10) 0.0301(10) 0.0000(8) -0.0048(8) -0.0024(9)
C7 0.0308(11) 0.0326(10) 0.0284(10) -0.0013(8) -0.0040(8) 0.0007(8)
C8 0.0336(11) 0.0319(10) 0.0273(10) -0.0028(8) -0.0024(8) -0.0005(8)
C9 0.0329(11) 0.0337(10) 0.0291(10) -0.0022(8) -0.0049(8) -0.0004(9)
C10 0.0309(11) 0.0437(12) 0.0349(11) -0.0047(9) -0.0030(9) 0.0016(9)
C11 0.0341(12) 0.0465(12) 0.0323(11) -0.0050(9) 0.0015(9) -0.0070(10)
C12 0.0427(12) 0.0373(11) 0.0274(10) -0.0025(9) -0.0031(9) -0.0061(9)
C13 0.0383(12) 0.0358(11) 0.0296(10) -0.0025(9) -0.0050(9) 0.0031(9)
C14 0.0494(15) 0.0811(18) 0.0344(12) 0.0020(12) -0.0012(11) -0.0105(13)
C15 0.0334(11) 0.0435(12) 0.0317(11) -0.0009(9) -0.0030(9) 0.0062(9)
C16 0.0654(17) 0.0510(14) 0.0425(13) -0.0087(11) -0.0132(12) 0.0167(13)
C17 0.075(2) 0.0757(19) 0.0529(16) -0.0115(14) -0.0100(15) 0.0428(17)
C18 0.0455(16) 0.124(3) 0.0460(15) -0.0069(17) -0.0079(12) 0.0200(18)
C19 0.0439(15) 0.098(2) 0.0486(15) -0.0031(15) -0.0103(12) -0.0067(15)
C20 0.0462(14) 0.0609(15) 0.0422(13) -0.0032(11) -0.0068(11) -0.0041(12)
C21 0.0569(16) 0.0572(15) 0.0396(13) 0.0081(11) -0.0027(11) -0.0066(12)
C22 0.0334(11) 0.0321(10) 0.0264(10) -0.0017(8) -0.0008(8) -0.0015(8)
C23 0.0433(13) 0.0374(12) 0.0442(12) -0.0049(10) -0.0102(10) 0.0070(10)
C24 0.0593(16) 0.0353(12) 0.0553(14) -0.0120(11) -0.0139(12) 0.0098(11)
C25 0.0529(15) 0.0389(12) 0.0511(14) -0.0131(11) -0.0144(11) -0.0006(11)
C26 0.0367(12) 0.0387(12) 0.0420(12) -0.0091(10) -0.0065(10) 0.0009(9)
C27 0.0330(11) 0.0324(10) 0.0283(10) -0.0027(8) -0.0015(8) -0.0015(9)
C28 0.0289(10) 0.0338(10) 0.0275(10) -0.0050(8) -0.0008(8) -0.0011(8)
C29 0.0300(10) 0.0353(10) 0.0224(9) -0.0016(8) -0.0025(8) 0.0019(8)
C30 0.0309(11) 0.0379(11) 0.0240(9) -0.0058(8) -0.0053(8) -0.0010(9)
C31 0.0343(11) 0.0332(10) 0.0204(9) -0.0058(8) -0.0005(8) 0.0020(8)
C32 0.0302(11) 0.0380(11) 0.0283(10) -0.0063(8) -0.0027(8) 0.0032(9)
C33 0.0299(11) 0.0387(11) 0.0350(11) -0.0065(9) -0.0060(9) -0.0003(9)
C34 0.0336(11) 0.0410(11) 0.0272(10) -0.0057(9) -0.0014(8) 0.0052(9)
C35 0.0366(11) 0.0389(11) 0.0223(9) -0.0058(8) -0.0009(8) 0.0071(9)
C36 0.0499(14) 0.0406(12) 0.0302(11) -0.0084(9) -0.0037(10) 0.0090(10)
C37 0.0511(15) 0.0482(13) 0.0377(12) -0.0063(10) -0.0038(10) 0.0194(11)
C38 0.0370(13) 0.0546(14) 0.0494(14) -0.0086(11) -0.0074(10) 0.0129(11)
C39 0.0366(12) 0.0483(13) 0.0470(13) -0.0130(11) -0.0092(10) 0.0065(10)
C40 0.0373(11) 0.0348(11) 0.0235(9) -0.0052(8) -0.0025(8) 0.0022(9)
C41 0.0372(11) 0.0329(10) 0.0262(10) -0.0028(8) -0.0008(8) 0.0075(9)
C42 0.0494(14) 0.0437(12) 0.0248(10) -0.0036(9) -0.0001(9) 0.0078(10)
C43 0.0507(14) 0.0489(13) 0.0251(10) 0.0034(10) 0.0055(10) 0.0141(11)
C44 0.0390(12) 0.0420(12) 0.0352(11) 0.0064(10) 0.0065(9) 0.0069(10)
C45 0.0374(12) 0.0381(11) 0.0329(11) 0.0001(9) 0.0021(9) 0.0014(9)
C46 0.0344(11) 0.0328(10) 0.0263(10) -0.0003(8) 0.0018(8) 0.0049(9)
C47 0.0327(11) 0.0340(10) 0.0250(9) -0.0023(8) 0.0003(8) 0.0002(9)
C48 0.0348(11) 0.0308(10) 0.0225(9) -0.0041(8) -0.0034(8) 0.0028(8)
C49 0.0336(11) 0.0292(10) 0.0266(10) -0.0041(8) -0.0028(8) -0.0048(8)
C50 0.0305(10) 0.0322(10) 0.0242(9) -0.0032(8) -0.0013(8) -0.0007(8)
C51 0.0315(11) 0.0336(10) 0.0267(10) -0.0054(8) -0.0022(8) -0.0032(8)
C52 0.0339(11) 0.0351(11) 0.0299(10) -0.0056(8) 0.0008(8) -0.0064(9)
C53 0.0313(11) 0.0370(11) 0.0272(10) -0.0078(8) -0.0012(8) -0.0021(9)
C54 0.0297(10) 0.0335(10) 0.0267(9) -0.0077(8) -0.0030(8) -0.0002(8)
C55 0.0320(11) 0.0442(12) 0.0271(10) -0.0081(9) 0.0000(8) 0.0002(9)
C56 0.0420(13) 0.0472(12) 0.0296(10) -0.0165(9) -0.0022(9) -0.0001(10)
C57 0.0428(13) 0.0466(13) 0.0405(12) -0.0196(10) -0.0071(10) -0.0061(10)
C58 0.0393(12) 0.0426(12) 0.0376(11) -0.0105(10) 0.0019(9) -0.0105(10)
C59 0.0311(11) 0.0336(10) 0.0225(9) -0.0052(8) -0.0007(8) -0.0023(8)
C60 0.0345(11) 0.0340(10) 0.0224(9) -0.0067(8) -0.0028(8) -0.0033(9)
C61 0.0364(12) 0.0388(11) 0.0279(10) -0.0084(9) -0.0026(9) -0.0017(9)
C62 0.0425(13) 0.0418(12) 0.0356(11) -0.0099(10) -0.0069(10) 0.0050(10)
C63 0.0551(15) 0.0369(12) 0.0332(11) -0.0032(9) -0.0088(10) 0.0039(10)
C64 0.0478(13) 0.0386(12) 0.0299(11) -0.0017(9) -0.0011(9) -0.0034(10)
C65 0.0354(11) 0.0351(11) 0.0255(10) -0.0050(8) -0.0038(8) -0.0025(9)
C66 0.0346(11) 0.0370(11) 0.0278(10) -0.0046(8) -0.0016(8) -0.0026(9)
C67 0.0314(11) 0.0332(10) 0.0262(10) -0.0073(8) -0.0003(8) -0.0028(8)
C68 0.0353(12) 0.0432(12) 0.0312(11) -0.0001(9) -0.0006(9) -0.0033(9)
C69 0.0399(13) 0.0505(13) 0.0403(12) 0.0000(10) -0.0081(10) 0.0017(11)
C70 0.0312(12) 0.0575(14) 0.0478(13) -0.0029(11) -0.0044(10) -0.0008(11)
C71 0.0332(12) 0.0488(13) 0.0382(12) -0.0025(10) 0.0027(9) -0.0057(10)
C72 0.0542(17) 0.0669(17) 0.0678(18) -0.0028(14) -0.0076(14) 0.0152(14)
C73 0.0503(16) 0.083(2) 0.0660(18) 0.0193(15) -0.0129(13) 0.0031(15)
C74 0.0359(12) 0.0456(12) 0.0316(11) 0.0026(9) 0.0016(9) -0.0058(10)
C75 0.0517(14) 0.0468(13) 0.0354(12) -0.0029(10) 0.0065(10) -0.0047(11)
C76 0.0640(17) 0.0653(17) 0.0358(13) -0.0014(12) 0.0104(12) 0.0003(14)
C77 0.0533(16) 0.087(2) 0.0449(15) 0.0128(14) 0.0100(12) -0.0182(15)
C78 0.078(2) 0.084(2) 0.0520(16) 0.0088(15) -0.0055(14) -0.0456(17)
C79 0.0658(17) 0.0631(16) 0.0388(13) -0.0034(12) -0.0019(12) -0.0270(14)
C80 0.079(2) 0.099(3) 0.078(2) -0.038(2) 0.0157(19) -0.037(2)
C81 0.108(3) 0.091(3) 0.079(2) -0.022(2) 0.019(2) -0.039(2)
C82 0.107(3) 0.072(2) 0.067(2) -0.0161(16) -0.0032(18) -0.0232(19)
C83 0.101(3) 0.076(2) 0.097(3) 0.0133(19) -0.035(2) -0.044(2)
C84 0.100(3) 0.093(3) 0.132(3) 0.013(2) -0.054(3) -0.048(2)
C85 0.090(3) 0.097(3) 0.090(2) -0.025(2) -0.019(2) -0.033(2)
C86 0.117(4) 0.149(4) 0.161(4) -0.001(3) -0.078(3) -0.026(3)

loop_
_atom_type_symbol
_atom_type_description
_atom_type_scat_dispersion_real
_atom_type_scat_dispersion_imag
_atom_type_scat_source
C C 0.0033 0.0016 'International Tables Vol C Tables 4.2.6.8 and 6.1.1.4'
H H 0.0000 0.0000 'International Tables Vol C Tables 4.2.6.8 and 6.1.1.4'
N N 0.0061 0.0033 'International Tables Vol C Tables 4.2.6.8 and 6.1.1.4'

loop_
_geom_angle_atom_site_label_1
_geom_angle_atom_site_label_2
_geom_angle_atom_site_label_3
_geom_angle
_geom_angle_site_symmetry_1
_geom_angle_site_symmetry_3
_geom_angle_publ_flag
C5 N1 C9 118.99(16) . . ?
C5 N1 C15 117.38(16) . . ?
C9 N1 C15 117.19(16) . . ?
C65 N2 C66 119.63(16) . . ?
C65 N2 C74 119.23(16) . . ?
C66 N2 C74 118.91(17) . . ?
C2 C1 H1 118.4 . . ?
C2 C1 C6 123.2(2) . . ?
C6 C1 H1 118.4 . . ?
C1 C2 C3 117.0(2) . . ?
C1 C2 C14 121.1(2) . . ?
C3 C2 C14 121.91(19) . . ?
C2 C3 H3 119.3 . . ?
C4 C3 C2 121.35(19) . . ?
C4 C3 H3 119.3 . . ?
C3 C4 H4 119.6 . . ?
C3 C4 C5 120.8(2) . . ?
C5 C4 H4 119.6 . . ?
C4 C5 N1 120.67(18) . . ?
C4 C5 C6 118.98(19) . . ?
C6 C5 N1 120.35(17) . . ?
C1 C6 C5 118.57(18) . . ?
C1 C6 C7 120.91(17) . . ?
C5 C6 C7 120.33(18) . . ?
C6 C7 C22 109.90(16) . . ?
C6 C7 C29 113.33(16) . . ?
C8 C7 C6 109.85(16) . . ?
C8 C7 C22 109.74(16) . . ?
C8 C7 C29 112.85(16) . . ?
C29 C7 C22 100.81(15) . . ?
C9 C8 C7 120.25(17) . . ?
C13 C8 C7 121.29(17) . . ?
C13 C8 C9 118.28(18) . . ?
C8 C9 N1 120.46(18) . . ?
C10 C9 N1 120.67(17) . . ?
C10 C9 C8 118.86(18) . . ?
C9 C10 H10 119.5 . . ?
C11 C10 C9 121.04(19) . . ?
C11 C10 H10 119.5 . . ?
C10 C11 H11 119.4 . . ?
C10 C11 C12 121.3(2) . . ?
C12 C11 H11 119.4 . . ?
C11 C12 C21 121.7(2) . . ?
C13 C12 C11 117.25(18) . . ?
C13 C12 C21 121.00(19) . . ?
C8 C13 H13 118.4 . . ?
C12 C13 C8 123.15(19) . . ?
C12 C13 H13 118.4 . . ?
C2 C14 H14A 109.5 . . ?
C2 C14 H14B 109.5 . . ?
C2 C14 H14C 109.5 . . ?
H14A C14 H14B 109.5 . . ?
H14A C14 H14C 109.5 . . ?
H14B C14 H14C 109.5 . . ?
C16 C15 N1 120.4(2) . . ?
C16 C15 C20 120.0(2) . . ?
C20 C15 N1 119.58(19) . . ?
C15 C16 H16 120.5 . . ?
C15 C16 C17 118.9(3) . . ?
C17 C16 H16 120.5 . . ?
C16 C17 H17 119.9 . . ?
C18 C17 C16 120.1(3) . . ?
C18 C17 H17 119.9 . . ?
C17 C18 H18 119.8 . . ?
C19 C18 C17 120.4(3) . . ?
C19 C18 H18 119.8 . . ?
C18 C19 H19 119.8 . . ?
C18 C19 C20 120.3(3) . . ?
C20 C19 H19 119.8 . . ?
C15 C20 H20 119.9 . . ?
C19 C20 C15 120.3(2) . . ?
C19 C20 H20 119.9 . . ?
C12 C21 H21A 109.5 . . ?
C12 C21 H21B 109.5 . . ?
C12 C21 H21C 109.5 . . ?
H21A C21 H21B 109.5 . . ?
H21A C21 H21C 109.5 . . ?
H21B C21 H21C 109.5 . . ?
C23 C22 C7 128.99(18) . . ?
C23 C22 C27 120.18(19) . . ?
C27 C22 C7 110.78(16) . . ?
C22 C23 H23 120.6 . . ?
C24 C23 C22 118.7(2) . . ?
C24 C23 H23 120.6 . . ?
C23 C24 H24 119.4 . . ?
C23 C24 C25 121.2(2) . . ?
C25 C24 H24 119.4 . . ?
C24 C25 H25 119.7 . . ?
C26 C25 C24 120.7(2) . . ?
C26 C25 H25 119.7 . . ?
C25 C26 H26 120.8 . . ?
C25 C26 C27 118.5(2) . . ?
C27 C26 H26 120.8 . . ?
C22 C27 C28 108.65(17) . . ?
C26 C27 C22 120.80(18) . . ?
C26 C27 C28 130.45(18) . . ?
C29 C28 C27 108.90(16) . . ?
C33 C28 C27 129.81(18) . . ?
C33 C28 C29 121.22(18) . . ?
C28 C29 C7 110.82(16) . . ?
C30 C29 C7 128.10(17) . . ?
C30 C29 C28 120.95(17) . . ?
C29 C30 H30 121.1 . . ?
C29 C30 C31 117.80(18) . . ?
C31 C30 H30 121.1 . . ?
C30 C31 C32 120.98(18) . . ?
C30 C31 C40 128.50(18) . . ?
C32 C31 C40 110.27(16) . . ?
C31 C32 C34 108.74(17) . . ?
C33 C32 C31 121.19(18) . . ?
C33 C32 C34 130.02(18) . . ?
C28 C33 H33 121.1 . . ?
C32 C33 C28 117.77(18) . . ?
C32 C33 H33 121.1 . . ?
C35 C34 C32 108.71(17) . . ?
C39 C34 C32 130.8(2) . . ?
C39 C34 C35 120.49(19) . . ?
C34 C35 C40 110.80(17) . . ?
C36 C35 C34 120.4(2) . . ?
C36 C35 C40 128.69(19) . . ?
C35 C36 H36 120.7 . . ?
C37 C36 C35 118.5(2) . . ?
C37 C36 H36 120.7 . . ?
C36 C37 H37 119.4 . . ?
C38 C37 C36 121.2(2) . . ?
C38 C37 H37 119.4 . . ?
C37 C38 H38 119.8 . . ?
C39 C38 C37 120.5(2) . . ?
C39 C38 H38 119.8 . . ?
C34 C39 H39 120.6 . . ?
C38 C39 C34 118.9(2) . . ?
C38 C39 H39 120.6 . . ?
C35 C40 C31 101.25(16) . . ?
C41 C40 C31 112.23(16) . . ?
C41 C40 C35 113.96(16) . . ?
C41 C40 C48 101.37(16) . . ?
C48 C40 C31 118.43(16) . . ?
C48 C40 C35 110.16(15) . . ?
C42 C41 C40 128.63(19) . . ?
C42 C41 C46 120.6(2) . . ?
C46 C41 C40 110.81(16) . . ?
C41 C42 H42 120.6 . . ?
C41 C42 C43 118.8(2) . . ?
C43 C42 H42 120.6 . . ?
C42 C43 H43 119.6 . . ?
C44 C43 C42 120.7(2) . . ?
C44 C43 H43 119.6 . . ?
C43 C44 H44 119.5 . . ?
C43 C44 C45 121.0(2) . . ?
C45 C44 H44 119.5 . . ?
C44 C45 H45 120.8 . . ?
C46 C45 C44 118.4(2) . . ?
C46 C45 H45 120.8 . . ?
C41 C46 C47 108.35(18) . . ?
C45 C46 C41 120.49(18) . . ?
C45 C46 C47 131.15(19) . . ?
C48 C47 C46 108.33(17) . . ?
C52 C47 C46 130.84(19) . . ?
C52 C47 C48 120.78(17) . . ?
C47 C48 C40 110.73(16) . . ?
C49 C48 C40 127.34(18) . . ?
C49 C48 C47 121.51(17) . . ?
C48 C49 H49 121.2 . . ?
C48 C49 C50 117.66(18) . . ?
C50 C49 H49 121.2 . . ?
C49 C50 C51 121.33(17) . . ?
C49 C50 C59 127.35(18) . . ?
C51 C50 C59 111.28(16) . . ?
C50 C51 C53 108.02(17) . . ?
C52 C51 C50 120.81(17) . . ?
C52 C51 C53 131.16(18) . . ?
C47 C52 H52 121.1 . . ?
C51 C52 C47 117.86(18) . . ?
C51 C52 H52 121.1 . . ?
C54 C53 C51 109.05(17) . . ?
C58 C53 C51 130.31(19) . . ?
C58 C53 C54 120.64(18) . . ?
C53 C54 C59 110.96(16) . . ?
C55 C54 C53 120.60(18) . . ?
C55 C54 C59 128.41(18) . . ?
C54 C55 H55 120.8 . . ?
C56 C55 C54 118.41(19) . . ?
C56 C55 H55 120.8 . . ?
C55 C56 H56 119.4 . . ?
C57 C56 C55 121.12(19) . . ?
C57 C56 H56 119.4 . . ?
C56 C57 H57 119.6 . . ?
C56 C57 C58 120.72(19) . . ?
C58 C57 H57 119.6 . . ?
C53 C58 C57 118.5(2) . . ?
C53 C58 H58 120.8 . . ?
C57 C58 H58 120.8 . . ?
C50 C59 C54 100.63(15) . . ?
C50 C59 C60 111.62(15) . . ?
C60 C59 C54 109.66(15) . . ?
C67 C59 C50 112.40(15) . . ?
C67 C59 C54 112.17(15) . . ?
C67 C59 C60 110.06(16) . . ?
C61 C60 C59 120.54(18) . . ?
C61 C60 C65 119.14(18) . . ?
C65 C60 C59 120.19(17) . . ?
C60 C61 H61 118.8 . . ?
C62 C61 C60 122.4(2) . . ?
C62 C61 H61 118.8 . . ?
C61 C62 C63 117.2(2) . . ?
C61 C62 C72 120.8(2) . . ?
C63 C62 C72 121.9(2) . . ?
C62 C63 H63 119.1 . . ?
C64 C63 C62 121.8(2) . . ?
C64 C63 H63 119.1 . . ?
C63 C64 H64 119.8 . . ?
C63 C64 C65 120.5(2) . . ?
C65 C64 H64 119.8 . . ?
C60 C65 N2 120.02(17) . . ?
C60 C65 C64 118.86(19) . . ?
C64 C65 N2 121.12(18) . . ?
C67 C66 N2 120.02(18) . . ?
C67 C66 C71 119.08(18) . . ?
C71 C66 N2 120.89(18) . . ?
C66 C67 C59 120.22(17) . . ?
C68 C67 C59 121.11(17) . . ?
C68 C67 C66 118.65(18) . . ?
C67 C68 H68 118.7 . . ?
C69 C68 C67 122.5(2) . . ?
C69 C68 H68 118.7 . . ?
C68 C69 C73 121.0(2) . . ?
C70 C69 C68 117.5(2) . . ?
C70 C69 C73 121.5(2) . . ?
C69 C70 H70 119.4 . . ?
C71 C70 C69 121.2(2) . . ?
C71 C70 H70 119.4 . . ?
C66 C71 H71 119.5 . . ?
C70 C71 C66 121.0(2) . . ?
C70 C71 H71 119.5 . . ?
C62 C72 H72A 109.5 . . ?
C62 C72 H72B 109.5 . . ?
C62 C72 H72C 109.5 . . ?
H72A C72 H72B 109.5 . . ?
H72A C72 H72C 109.5 . . ?
H72B C72 H72C 109.5 . . ?
C69 C73 H73A 109.5 . . ?
C69 C73 H73B 109.5 . . ?
C69 C73 H73C 109.5 . . ?
H73A C73 H73B 109.5 . . ?
H73A C73 H73C 109.5 . . ?
H73B C73 H73C 109.5 . . ?
C75 C74 N2 119.2(2) . . ?
C75 C74 C79 120.4(2) . . ?
C79 C74 N2 120.4(2) . . ?
C74 C75 H75 120.2 . . ?
C74 C75 C76 119.6(2) . . ?
C76 C75 H75 120.2 . . ?
C75 C76 H76 119.9 . . ?
C77 C76 C75 120.1(2) . . ?
C77 C76 H76 119.9 . . ?
C76 C77 H77 119.8 . . ?
C76 C77 C78 120.4(2) . . ?
C78 C77 H77 119.8 . . ?
C77 C78 H78 119.9 . . ?
C77 C78 C79 120.2(3) . . ?
C79 C78 H78 119.9 . . ?
C74 C79 C78 119.3(2) . . ?
C74 C79 H79 120.3 . . ?
C78 C79 H79 120.3 . . ?
C81 C80 H80 119.5 . . ?
C85 C80 H80 119.5 . . ?
C85 C80 C81 121.0(3) . . ?
C80 C81 H81 120.0 . . ?
C82 C81 C80 120.0(3) . . ?
C82 C81 H81 120.0 . . ?
C81 C82 H82 120.4 . . ?
C83 C82 C81 119.1(4) . . ?
C83 C82 H82 120.4 . . ?
C82 C83 H83 119.8 . . ?
C82 C83 C84 120.5(3) . . ?
C84 C83 H83 119.8 . . ?
C83 C84 H84 119.1 . . ?
C85 C84 C83 121.7(4) . . ?
C85 C84 H84 119.1 . . ?
C80 C85 C86 120.9(4) . . ?
C84 C85 C80 117.6(4) . . ?
C84 C85 C86 121.4(4) . . ?
C85 C86 H86A 109.5 . . ?
C85 C86 H86B 109.5 . . ?
C85 C86 H86C 109.5 . . ?
H86A C86 H86B 109.5 . . ?
H86A C86 H86C 109.5 . . ?
H86B C86 H86C 109.5 . . ?

loop_
_geom_bond_atom_site_label_1
_geom_bond_atom_site_label_2
_geom_bond_distance
_geom_bond_site_symmetry_2
_geom_bond_publ_flag
N1 C5 1.416(3) . ?
N1 C9 1.417(2) . ?
N1 C15 1.442(3) . ?
N2 C65 1.402(3) . ?
N2 C66 1.408(2) . ?
N2 C74 1.441(3) . ?
C1 H1 0.9500 . ?
C1 C2 1.388(3) . ?
C1 C6 1.390(3) . ?
C2 C3 1.389(3) . ?
C2 C14 1.504(3) . ?
C3 H3 0.9500 . ?
C3 C4 1.383(3) . ?
C4 H4 0.9500 . ?
C4 C5 1.395(3) . ?
C5 C6 1.398(3) . ?
C6 C7 1.526(3) . ?
C7 C8 1.521(3) . ?
C7 C22 1.543(3) . ?
C7 C29 1.527(3) . ?
C8 C9 1.401(3) . ?
C8 C13 1.395(3) . ?
C9 C10 1.394(3) . ?
C10 H10 0.9500 . ?
C10 C11 1.377(3) . ?
C11 H11 0.9500 . ?
C11 C12 1.387(3) . ?
C12 C13 1.383(3) . ?
C12 C21 1.500(3) . ?
C13 H13 0.9500 . ?
C14 H14A 0.9800 . ?
C14 H14B 0.9800 . ?
C14 H14C 0.9800 . ?
C15 C16 1.372(3) . ?
C15 C20 1.381(3) . ?
C16 H16 0.9500 . ?
C16 C17 1.406(4) . ?
C17 H17 0.9500 . ?
C17 C18 1.365(4) . ?
C18 H18 0.9500 . ?
C18 C19 1.359(4) . ?
C19 H19 0.9500 . ?
C19 C20 1.374(3) . ?
C20 H20 0.9500 . ?
C21 H21A 0.9800 . ?
C21 H21B 0.9800 . ?
C21 H21C 0.9800 . ?
C22 C23 1.383(3) . ?
C22 C27 1.397(3) . ?
C23 H23 0.9500 . ?
C23 C24 1.383(3) . ?
C24 H24 0.9500 . ?
C24 C25 1.383(3) . ?
C25 H25 0.9500 . ?
C25 C26 1.382(3) . ?
C26 H26 0.9500 . ?
C26 C27 1.388(3) . ?
C27 C28 1.464(3) . ?
C28 C29 1.403(3) . ?
C28 C33 1.386(3) . ?
C29 C30 1.389(3) . ?
C30 H30 0.9500 . ?
C30 C31 1.389(3) . ?
C31 C32 1.404(3) . ?
C31 C40 1.530(3) . ?
C32 C33 1.385(3) . ?
C32 C34 1.465(3) . ?
C33 H33 0.9500 . ?
C34 C35 1.395(3) . ?
C34 C39 1.389(3) . ?
C35 C36 1.386(3) . ?
C35 C40 1.530(3) . ?
C36 H36 0.9500 . ?
C36 C37 1.385(3) . ?
C37 H37 0.9500 . ?
C37 C38 1.383(3) . ?
C38 H38 0.9500 . ?
C38 C39 1.381(3) . ?
C39 H39 0.9500 . ?
C40 C41 1.522(3) . ?
C40 C48 1.522(3) . ?
C41 C42 1.384(3) . ?
C41 C46 1.401(3) . ?
C42 H42 0.9500 . ?
C42 C43 1.384(3) . ?
C43 H43 0.9500 . ?
C43 C44 1.384(3) . ?
C44 H44 0.9500 . ?
C44 C45 1.390(3) . ?
C45 H45 0.9500 . ?
C45 C46 1.387(3) . ?
C46 C47 1.472(3) . ?
C47 C48 1.400(3) . ?
C47 C52 1.393(3) . ?
C48 C49 1.382(3) . ?
C49 H49 0.9500 . ?
C49 C50 1.385(3) . ?
C50 C51 1.405(3) . ?
C50 C59 1.529(3) . ?
C51 C52 1.386(3) . ?
C51 C53 1.471(3) . ?
C52 H52 0.9500 . ?
C53 C54 1.391(3) . ?
C53 C58 1.390(3) . ?
C54 C55 1.390(3) . ?
C54 C59 1.537(3) . ?
C55 H55 0.9500 . ?
C55 C56 1.388(3) . ?
C56 H56 0.9500 . ?
C56 C57 1.379(3) . ?
C57 H57 0.9500 . ?
C57 C58 1.391(3) . ?
C58 H58 0.9500 . ?
C59 C60 1.529(3) . ?
C59 C67 1.527(3) . ?
C60 C61 1.395(3) . ?
C60 C65 1.396(3) . ?
C61 H61 0.9500 . ?
C61 C62 1.387(3) . ?
C62 C63 1.387(3) . ?
C62 C72 1.501(3) . ?
C63 H63 0.9500 . ?
C63 C64 1.378(3) . ?
C64 H64 0.9500 . ?
C64 C65 1.396(3) . ?
C66 C67 1.393(3) . ?
C66 C71 1.395(3) . ?
C67 C68 1.392(3) . ?
C68 H68 0.9500 . ?
C68 C69 1.390(3) . ?
C69 C70 1.385(3) . ?
C69 C73 1.504(3) . ?
C70 H70 0.9500 . ?
C70 C71 1.372(3) . ?
C71 H71 0.9500 . ?
C72 H72A 0.9800 . ?
C72 H72B 0.9800 . ?
C72 H72C 0.9800 . ?
C73 H73A 0.9800 . ?
C73 H73B 0.9800 . ?
C73 H73C 0.9800 . ?
C74 C75 1.376(3) . ?
C74 C79 1.380(3) . ?
C75 H75 0.9500 . ?
C75 C76 1.386(3) . ?
C76 H76 0.9500 . ?
C76 C77 1.363(4) . ?
C77 H77 0.9500 . ?
C77 C78 1.373(4) . ?
C78 H78 0.9500 . ?
C78 C79 1.382(3) . ?
C79 H79 0.9500 . ?
C80 H80 0.9500 . ?
C80 C81 1.381(5) . ?
C80 C85 1.378(5) . ?
C81 H81 0.9500 . ?
C81 C82 1.378(5) . ?
C82 H82 0.9500 . ?
C82 C83 1.339(4) . ?
C83 H83 0.9500 . ?
C83 C84 1.392(5) . ?
C84 H84 0.9500 . ?
C84 C85 1.351(4) . ?
C85 C86 1.503(5) . ?
C86 H86A 0.9800 . ?
C86 H86B 0.9800 . ?
C86 H86C 0.9800 . ?

loop_
_geom_torsion_atom_site_label_1
_geom_torsion_atom_site_label_2
_geom_torsion_atom_site_label_3
_geom_torsion_atom_site_label_4
_geom_torsion
_geom_torsion_site_symmetry_1
_geom_torsion_site_symmetry_2
_geom_torsion_site_symmetry_3
_geom_torsion_site_symmetry_4
_geom_torsion_publ_flag
N1 C5 C6 C1 -177.13(18) . . . . ?
N1 C5 C6 C7 7.9(3) . . . . ?
N1 C9 C10 C11 -178.90(19) . . . . ?
N1 C15 C16 C17 -179.6(2) . . . . ?
N1 C15 C20 C19 180.0(2) . . . . ?
N2 C66 C67 C59 -4.7(3) . . . . ?
N2 C66 C67 C68 177.07(18) . . . . ?
N2 C66 C71 C70 -177.5(2) . . . . ?
N2 C74 C75 C76 -179.9(2) . . . . ?
N2 C74 C79 C78 179.7(2) . . . . ?
C1 C2 C3 C4 1.5(3) . . . . ?
C1 C6 C7 C8 155.40(19) . . . . ?
C1 C6 C7 C22 -83.8(2) . . . . ?
C1 C6 C7 C29 28.1(3) . . . . ?
C2 C1 C6 C5 -2.6(3) . . . . ?
C2 C1 C6 C7 172.3(2) . . . . ?
C2 C3 C4 C5 -1.7(3) . . . . ?
C3 C4 C5 N1 179.2(2) . . . . ?
C3 C4 C5 C6 -0.3(3) . . . . ?
C4 C5 C6 C1 2.4(3) . . . . ?
C4 C5 C6 C7 -172.62(18) . . . . ?
C5 N1 C9 C8 -17.7(3) . . . . ?
C5 N1 C9 C10 163.98(19) . . . . ?
C5 N1 C15 C16 96.0(2) . . . . ?
C5 N1 C15 C20 -83.7(2) . . . . ?
C5 C6 C7 C8 -29.7(3) . . . . ?
C5 C6 C7 C22 91.1(2) . . . . ?
C5 C6 C7 C29 -156.99(18) . . . . ?
C6 C1 C2 C3 0.7(3) . . . . ?
C6 C1 C2 C14 -178.3(2) . . . . ?
C6 C7 C8 C9 29.5(2) . . . . ?
C6 C7 C8 C13 -155.51(18) . . . . ?
C6 C7 C22 C23 -64.4(3) . . . . ?
C6 C7 C22 C27 118.19(18) . . . . ?
C6 C7 C29 C28 -115.07(18) . . . . ?
C6 C7 C29 C30 69.1(3) . . . . ?
C7 C8 C9 N1 -7.5(3) . . . . ?
C7 C8 C9 C10 170.88(18) . . . . ?
C7 C8 C13 C12 -172.98(18) . . . . ?
C7 C22 C23 C24 -176.7(2) . . . . ?
C7 C22 C27 C26 177.18(18) . . . . ?
C7 C22 C27 C28 0.5(2) . . . . ?
C7 C29 C30 C31 176.25(18) . . . . ?
C8 C7 C22 C23 56.5(3) . . . . ?
C8 C7 C22 C27 -120.91(18) . . . . ?
C8 C7 C29 C28 119.27(18) . . . . ?
C8 C7 C29 C30 -56.6(3) . . . . ?
C8 C9 C10 C11 2.8(3) . . . . ?
C9 N1 C5 C4 -162.04(19) . . . . ?
C9 N1 C5 C6 17.4(3) . . . . ?
C9 N1 C15 C16 -112.4(2) . . . . ?
C9 N1 C15 C20 67.9(3) . . . . ?
C9 C8 C13 C12 2.1(3) . . . . ?
C9 C10 C11 C12 1.1(3) . . . . ?
C10 C11 C12 C13 -3.3(3) . . . . ?
C10 C11 C12 C21 177.3(2) . . . . ?
C11 C12 C13 C8 1.7(3) . . . . ?
C13 C8 C9 N1 177.37(17) . . . . ?
C13 C8 C9 C10 -4.3(3) . . . . ?
C14 C2 C3 C4 -179.5(2) . . . . ?
C15 N1 C5 C4 -11.0(3) . . . . ?
C15 N1 C5 C6 168.53(18) . . . . ?
C15 N1 C9 C8 -168.84(18) . . . . ?
C15 N1 C9 C10 12.8(3) . . . . ?
C15 C16 C17 C18 -1.1(4) . . . . ?
C16 C15 C20 C19 0.2(3) . . . . ?
C16 C17 C18 C19 1.7(4) . . . . ?
C17 C18 C19 C20 -1.3(4) . . . . ?
C18 C19 C20 C15 0.3(4) . . . . ?
C20 C15 C16 C17 0.1(3) . . . . ?
C21 C12 C13 C8 -178.9(2) . . . . ?
C22 C7 C8 C9 -91.5(2) . . . . ?
C22 C7 C8 C13 83.6(2) . . . . ?
C22 C7 C29 C28 2.3(2) . . . . ?
C22 C7 C29 C30 -173.54(19) . . . . ?
C22 C23 C24 C25 -0.3(4) . . . . ?
C22 C27 C28 C29 1.0(2) . . . . ?
C22 C27 C28 C33 177.9(2) . . . . ?
C23 C22 C27 C26 -0.5(3) . . . . ?
C23 C22 C27 C28 -177.14(18) . . . . ?
C23 C24 C25 C26 0.3(4) . . . . ?
C24 C25 C26 C27 -0.3(4) . . . . ?
C25 C26 C27 C22 0.4(3) . . . . ?
C25 C26 C27 C28 176.3(2) . . . . ?
C26 C27 C28 C29 -175.2(2) . . . . ?
C26 C27 C28 C33 1.6(4) . . . . ?
C27 C22 C23 C24 0.4(3) . . . . ?
C27 C28 C29 C7 -2.2(2) . . . . ?
C27 C28 C29 C30 174.02(17) . . . . ?
C27 C28 C33 C32 -173.72(19) . . . . ?
C28 C29 C30 C31 0.8(3) . . . . ?
C29 C7 C8 C9 156.99(17) . . . . ?
C29 C7 C8 C13 -28.0(3) . . . . ?
C29 C7 C22 C23 175.7(2) . . . . ?
C29 C7 C22 C27 -1.7(2) . . . . ?
C29 C28 C33 C32 2.8(3) . . . . ?
C29 C30 C31 C32 1.8(3) . . . . ?
C29 C30 C31 C40 -171.85(18) . . . . ?
C30 C31 C32 C33 -2.1(3) . . . . ?
C30 C31 C32 C34 -179.74(17) . . . . ?
C30 C31 C40 C35 178.28(18) . . . . ?
C30 C31 C40 C41 56.4(3) . . . . ?
C30 C31 C40 C48 -61.2(3) . . . . ?
C31 C32 C33 C28 -0.2(3) . . . . ?
C31 C32 C34 C35 3.9(2) . . . . ?
C31 C32 C34 C39 -174.3(2) . . . . ?
C31 C40 C41 C42 48.7(3) . . . . ?
C31 C40 C41 C46 -130.26(17) . . . . ?
C31 C40 C48 C47 129.06(19) . . . . ?
C31 C40 C48 C49 -58.4(3) . . . . ?
C32 C31 C40 C35 4.1(2) . . . . ?
C32 C31 C40 C41 -117.81(18) . . . . ?
C32 C31 C40 C48 124.57(19) . . . . ?
C32 C34 C35 C36 -178.12(18) . . . . ?
C32 C34 C35 C40 -1.2(2) . . . . ?
C32 C34 C39 C38 177.5(2) . . . . ?
C33 C28 C29 C7 -179.34(17) . . . . ?
C33 C28 C29 C30 -3.2(3) . . . . ?
C33 C32 C34 C35 -173.5(2) . . . . ?
C33 C32 C34 C39 8.4(4) . . . . ?
C34 C32 C33 C28 176.85(19) . . . . ?
C34 C35 C36 C37 0.1(3) . . . . ?
C34 C35 C40 C31 -1.7(2) . . . . ?
C34 C35 C40 C41 119.02(19) . . . . ?
C34 C35 C40 C48 -127.84(18) . . . . ?
C35 C34 C39 C38 -0.5(3) . . . . ?
C35 C36 C37 C38 -0.3(3) . . . . ?
C35 C40 C41 C42 -65.6(3) . . . . ?
C35 C40 C41 C46 115.40(18) . . . . ?
C35 C40 C48 C47 -115.16(18) . . . . ?
C35 C40 C48 C49 57.4(3) . . . . ?
C36 C35 C40 C31 174.9(2) . . . . ?
C36 C35 C40 C41 -64.4(3) . . . . ?
C36 C35 C40 C48 48.8(3) . . . . ?
C36 C37 C38 C39 0.1(4) . . . . ?
C37 C38 C39 C34 0.3(3) . . . . ?
C39 C34 C35 C36 0.3(3) . . . . ?
C39 C34 C35 C40 177.20(18) . . . . ?
C40 C31 C32 C33 172.58(18) . . . . ?
C40 C31 C32 C34 -5.1(2) . . . . ?
C40 C35 C36 C37 -176.21(19) . . . . ?
C40 C41 C42 C43 -178.48(18) . . . . ?
C40 C41 C46 C45 178.46(17) . . . . ?
C40 C41 C46 C47 -0.8(2) . . . . ?
C40 C48 C49 C50 -170.40(18) . . . . ?
C41 C40 C48 C47 5.9(2) . . . . ?
C41 C40 C48 C49 178.39(18) . . . . ?
C41 C42 C43 C44 0.2(3) . . . . ?
C41 C46 C47 C48 4.7(2) . . . . ?
C41 C46 C47 C52 -172.6(2) . . . . ?
C42 C41 C46 C45 -0.6(3) . . . . ?
C42 C41 C46 C47 -179.89(18) . . . . ?
C42 C43 C44 C45 -0.7(3) . . . . ?
C43 C44 C45 C46 0.4(3) . . . . ?
C44 C45 C46 C41 0.2(3) . . . . ?
C44 C45 C46 C47 179.28(19) . . . . ?
C45 C46 C47 C48 -174.5(2) . . . . ?
C45 C46 C47 C52 8.2(4) . . . . ?
C46 C41 C42 C43 0.4(3) . . . . ?
C46 C47 C48 C40 -6.7(2) . . . . ?
C46 C47 C48 C49 -179.71(17) . . . . ?
C46 C47 C52 C51 177.63(19) . . . . ?
C47 C48 C49 C50 1.4(3) . . . . ?
C48 C40 C41 C42 176.06(19) . . . . ?
C48 C40 C41 C46 -2.9(2) . . . . ?
C48 C47 C52 C51 0.6(3) . . . . ?
C48 C49 C50 C51 0.7(3) . . . . ?
C48 C49 C50 C59 178.10(18) . . . . ?
C49 C50 C51 C52 -2.1(3) . . . . ?
C49 C50 C51 C53 176.99(17) . . . . ?
C49 C50 C59 C54 -175.78(19) . . . . ?
C49 C50 C59 C60 67.9(2) . . . . ?
C49 C50 C59 C67 -56.3(3) . . . . ?
C50 C51 C52 C47 1.4(3) . . . . ?
C50 C51 C53 C54 -0.7(2) . . . . ?
C50 C51 C53 C58 179.5(2) . . . . ?
C50 C59 C60 C61 31.1(2) . . . . ?
C50 C59 C60 C65 -153.13(17) . . . . ?
C50 C59 C67 C66 152.55(17) . . . . ?
C50 C59 C67 C68 -29.3(2) . . . . ?
C51 C50 C59 C54 1.9(2) . . . . ?
C51 C50 C59 C60 -114.40(18) . . . . ?
C51 C50 C59 C67 121.38(18) . . . . ?
C51 C53 C54 C55 -179.62(17) . . . . ?
C51 C53 C54 C59 2.0(2) . . . . ?
C51 C53 C58 C57 -180.0(2) . . . . ?
C52 C47 C48 C40 170.95(17) . . . . ?
C52 C47 C48 C49 -2.1(3) . . . . ?
C52 C51 C53 C54 178.3(2) . . . . ?
C52 C51 C53 C58 -1.5(4) . . . . ?
C53 C51 C52 C47 -177.44(19) . . . . ?
C53 C54 C55 C56 -0.3(3) . . . . ?
C53 C54 C59 C50 -2.3(2) . . . . ?
C53 C54 C59 C60 115.39(18) . . . . ?
C53 C54 C59 C67 -122.01(18) . . . . ?
C54 C53 C58 C57 0.3(3) . . . . ?
C54 C55 C56 C57 0.1(3) . . . . ?
C54 C59 C60 C61 -79.5(2) . . . . ?
C54 C59 C60 C65 96.2(2) . . . . ?
C54 C59 C67 C66 -94.9(2) . . . . ?
C54 C59 C67 C68 83.3(2) . . . . ?
C55 C54 C59 C50 179.46(19) . . . . ?
C55 C54 C59 C60 -62.8(3) . . . . ?
C55 C54 C59 C67 59.8(3) . . . . ?
C55 C56 C57 C58 0.4(3) . . . . ?
C56 C57 C58 C53 -0.5(3) . . . . ?
C58 C53 C54 C55 0.2(3) . . . . ?
C58 C53 C54 C59 -178.20(18) . . . . ?
C59 C50 C51 C52 -179.94(17) . . . . ?
C59 C50 C51 C53 -0.8(2) . . . . ?
C59 C54 C55 C56 177.71(18) . . . . ?
C59 C60 C61 C62 174.88(18) . . . . ?
C59 C60 C65 N2 4.9(3) . . . . ?
C59 C60 C65 C64 -175.16(17) . . . . ?
C59 C67 C68 C69 -177.38(19) . . . . ?
C60 C59 C67 C66 27.5(2) . . . . ?
C60 C59 C67 C68 -154.34(17) . . . . ?
C60 C61 C62 C63 0.6(3) . . . . ?
C60 C61 C62 C72 -177.6(2) . . . . ?
C61 C60 C65 N2 -179.25(17) . . . . ?
C61 C60 C65 C64 0.7(3) . . . . ?
C61 C62 C63 C64 -0.1(3) . . . . ?
C62 C63 C64 C65 -0.2(3) . . . . ?
C63 C64 C65 N2 179.78(19) . . . . ?
C63 C64 C65 C60 -0.1(3) . . . . ?
C65 N2 C66 C67 -21.4(3) . . . . ?
C65 N2 C66 C71 157.49(19) . . . . ?
C65 N2 C74 C75 99.6(2) . . . . ?
C65 N2 C74 C79 -80.3(3) . . . . ?
C65 C60 C61 C62 -0.9(3) . . . . ?
C66 N2 C65 C60 21.3(3) . . . . ?
C66 N2 C65 C64 -158.62(19) . . . . ?
C66 N2 C74 C75 -97.4(2) . . . . ?
C66 N2 C74 C79 82.6(3) . . . . ?
C66 C67 C68 C69 0.8(3) . . . . ?
C67 C59 C60 C61 156.63(17) . . . . ?
C67 C59 C60 C65 -27.6(2) . . . . ?
C67 C66 C71 C70 1.4(3) . . . . ?
C67 C68 C69 C70 0.7(3) . . . . ?
C67 C68 C69 C73 -178.8(2) . . . . ?
C68 C69 C70 C71 -1.2(3) . . . . ?
C69 C70 C71 C66 0.1(4) . . . . ?
C71 C66 C67 C59 176.35(18) . . . . ?
C71 C66 C67 C68 -1.9(3) . . . . ?
C72 C62 C63 C64 178.2(2) . . . . ?
C73 C69 C70 C71 178.3(2) . . . . ?
C74 N2 C65 C60 -175.87(18) . . . . ?
C74 N2 C65 C64 4.2(3) . . . . ?
C74 N2 C66 C67 175.67(18) . . . . ?
C74 N2 C66 C71 -5.4(3) . . . . ?
C74 C75 C76 C77 0.2(4) . . . . ?
C75 C74 C79 C78 -0.2(4) . . . . ?
C75 C76 C77 C78 -0.3(4) . . . . ?
C76 C77 C78 C79 0.1(5) . . . . ?
C77 C78 C79 C74 0.2(4) . . . . ?
C79 C74 C75 C76 0.1(4) . . . . ?
C80 C81 C82 C83 -1.1(5) . . . . ?
C81 C80 C85 C84 0.3(5) . . . . ?
C81 C80 C85 C86 -177.6(4) . . . . ?
C81 C82 C83 C84 1.9(6) . . . . ?
C82 C83 C84 C85 -1.7(7) . . . . ?
C83 C84 C85 C80 0.6(6) . . . . ?
C83 C84 C85 C86 178.4(4) . . . . ?
C85 C80 C81 C82 -0.1(5) . . . . ?
